data_1548487
loop_
_publ_author_name
'Zou, Chen'
'Dai, Shengyu'
'Chen, Changle'

_publ_section_title
;
 Ethylene Polymerization and Copolymerization Using Nickel
 2-Iminopyridine-N-oxide Catalysts: Modulation of Polymer Molecular
 Weights and Molecular-Weight Distributions
;
_journal_name_full Macromolecules
_journal_paper_doi 10.1021/acs.macromol.7b02156
_journal_year 2017
_chemical_formula_sum 'C90 H72 Br4 N4 Ni2 O2'
_chemical_formula_weight 1678.58
_chemical_name_systematic
; 
 ? 
;
_space_group_IT_number 2
_symmetry_cell_setting triclinic
_symmetry_space_group_name_Hall '-P 1'
_symmetry_space_group_name_H-M 'P -1'
_atom_sites_solution_hydrogens geom
_atom_sites_solution_primary direct
_atom_sites_solution_secondary difmap
_audit_creation_method SHELXL-97
_cell_angle_alpha 90.9240(10)
_cell_angle_beta 102.292(2)
_cell_angle_gamma 113.080(3)
_cell_formula_units_Z 1
_cell_length_a 11.8392(9)
_cell_length_b 14.1257(12)
_cell_length_c 14.3685(13)
_cell_measurement_reflns_used 2390
_cell_measurement_temperature 298(2)
_cell_measurement_theta_max 22.095
_cell_measurement_theta_min 2.588?
_cell_volume 2146.6(3)
_computing_cell_refinement 'Bruker SMART'
_computing_data_collection 'Bruker SMART'
_computing_data_reduction 'Bruker SHELXTL'
_computing_molecular_graphics 'Bruker SHELXTL'
_computing_publication_material 'Bruker SHELXTL'
_computing_structure_refinement 'SHELXL-97 (Sheldrick, 1997)'
_computing_structure_solution 'SHELXS-97 (Sheldrick, 1990)'
_diffrn_ambient_temperature 298(2)
_diffrn_measured_fraction_theta_full 0.974
_diffrn_measured_fraction_theta_max 0.974
_diffrn_measurement_device_type 'CCD area detector'
_diffrn_measurement_method 'phi and omega scans'
_diffrn_radiation_monochromator graphite
_diffrn_radiation_source 'fine-focus sealed tube'
_diffrn_radiation_type MoK\a
_diffrn_radiation_wavelength 0.71073
_diffrn_reflns_av_R_equivalents 0.1592
_diffrn_reflns_av_sigmaI/netI 0.1999
_diffrn_reflns_limit_h_max 13
_diffrn_reflns_limit_h_min -14
_diffrn_reflns_limit_k_max 16
_diffrn_reflns_limit_k_min -15
_diffrn_reflns_limit_l_max 17
_diffrn_reflns_limit_l_min -12
_diffrn_reflns_number 10807
_diffrn_reflns_theta_full 25.02
_diffrn_reflns_theta_max 25.02
_diffrn_reflns_theta_min 2.26
_exptl_absorpt_coefficient_mu 2.346
_exptl_absorpt_correction_T_max 0.7660
_exptl_absorpt_correction_T_min 0.4773
_exptl_absorpt_correction_type multi-scan
_exptl_absorpt_process_details sadabs
_exptl_crystal_colour colourless
_exptl_crystal_density_diffrn 1.298
_exptl_crystal_density_method 'not measured'
_exptl_crystal_description block
_exptl_crystal_F_000 852
_exptl_crystal_size_max 0.37
_exptl_crystal_size_mid 0.25
_exptl_crystal_size_min 0.12
_platon_squeeze_details
;
;
_refine_diff_density_max 3.736
_refine_diff_density_min -1.462
_refine_diff_density_rms 0.301
_refine_ls_extinction_method none
_refine_ls_goodness_of_fit_ref 1.143
_refine_ls_hydrogen_treatment mixed
_refine_ls_matrix_type full
_refine_ls_number_parameters 461
_refine_ls_number_reflns 7374
_refine_ls_number_restraints 0
_refine_ls_restrained_S_all 1.143
_refine_ls_R_factor_all 0.2193
_refine_ls_R_factor_gt 0.1567
_refine_ls_shift/su_max 0.001
_refine_ls_shift/su_mean 0.000
_refine_ls_structure_factor_coef Fsqd
_refine_ls_weighting_details 'calc w=1/[\s^2^(Fo^2^)+(0.2000P)^2^+0.0000P] where P=(Fo^2^+2Fc^2^)/3'
_refine_ls_weighting_scheme calc
_refine_ls_wR_factor_gt 0.3638
_refine_ls_wR_factor_ref 0.4024
_reflns_number_gt 3293
_reflns_number_total 7374
_reflns_threshold_expression >2sigma(I)
_cod_data_source_file ma7b02156_si_003.cif
_cod_data_source_block 170628d
_cod_depositor_comments
;
The following automatic conversions were performed:

'_symmetry_cell_setting' value 'Triclinic' changed to 'triclinic'
according to
/home/data/users/saulius/crontab/automatic-downloads/rss-feeds/ACS/lib/dictionaries/cif_core.dic
dictionary named 'cif_core.dic' version 2.4.2 from 2011-04-26.

Automatic conversion script
Id: cif_fix_values 4973 2017-02-22 13:04:09Z antanas 
;
_cod_original_sg_symbol_H-M P-1
_cod_database_code 1548487

loop_
_symmetry_equiv_pos_as_xyz
'x, y, z'
'-x, -y, -z'

loop_
_atom_site_label
_atom_site_type_symbol
_atom_site_fract_x
_atom_site_fract_y
_atom_site_fract_z
_atom_site_U_iso_or_equiv
_atom_site_adp_type
_atom_site_occupancy
_atom_site_symmetry_multiplicity
_atom_site_calc_flag
_atom_site_refinement_flags
Ni1 Ni 0.63539(15) 0.60672(15) 0.57209(12) 0.0321(5) Uani 1 1 d .
Br1 Br 0.40409(14) 0.53981(15) 0.54643(12) 0.0552(6) Uani 1 1 d .
Br2 Br 0.69535(17) 0.76679(14) 0.50098(12) 0.0537(6) Uani 1 1 d .
N1 N 0.6699(12) 0.6710(10) 0.7093(9) 0.040(3) Uani 1 1 d .
N2 N 0.9048(11) 0.6946(11) 0.6517(9) 0.040(3) Uani 1 1 d .
O1 O 0.8092(9) 0.6099(8) 0.6126(7) 0.041(3) Uani 1 1 d .
C1 C 0.7795(15) 0.7214(13) 0.7584(12) 0.046(4) Uani 1 1 d .
H1 H 0.7871 0.7477 0.8203 0.055 Uiso 1 1 calc R
C2 C 0.8967(13) 0.7431(12) 0.7289(10) 0.039(4) Uani 1 1 d .
C3 C 1.0101(14) 0.8261(13) 0.7790(12) 0.048(4) Uani 1 1 d .
H3 H 1.0070 0.8620 0.8325 0.057 Uiso 1 1 calc R
C4 C 1.1168(16) 0.8550(15) 0.7554(13) 0.060(5) Uani 1 1 d .
H4 H 1.1877 0.9105 0.7906 0.072 Uiso 1 1 calc R
C5 C 1.1240(16) 0.7987(14) 0.6725(13) 0.056(5) Uani 1 1 d .
H5 H 1.2005 0.8146 0.6557 0.067 Uiso 1 1 calc R
C6 C 1.0143(14) 0.7213(13) 0.6196(12) 0.049(4) Uani 1 1 d .
C7 C 1.0145(13) 0.6711(12) 0.5362(11) 0.040(4) Uani 1 1 d .
C8 C 0.9196(15) 0.6558(14) 0.4494(12) 0.055(5) Uani 1 1 d .
H8 H 0.8479 0.6678 0.4502 0.066 Uiso 1 1 calc R
C9 C 0.9388(18) 0.6209(16) 0.3600(15) 0.070(5) Uani 1 1 d .
H9 H 0.8874 0.6225 0.3018 0.084 Uiso 1 1 calc R
C10 C 1.0327(17) 0.5855(16) 0.3612(15) 0.066(5) Uani 1 1 d .
H10 H 1.0326 0.5513 0.3053 0.080 Uiso 1 1 calc R
C11 C 1.1252(18) 0.5989(15) 0.4414(15) 0.070(5) Uani 1 1 d .
H11 H 1.1924 0.5808 0.4397 0.084 Uiso 1 1 calc R
C12 C 1.1145(15) 0.6423(15) 0.5286(14) 0.057(5) Uani 1 1 d .
H12 H 1.1774 0.6521 0.5837 0.069 Uiso 1 1 calc R
C13 C 0.5691(14) 0.6625(13) 0.7538(11) 0.042(4) Uani 1 1 d .
C14 C 0.5103(13) 0.5739(12) 0.7945(10) 0.038(4) Uani 1 1 d .
C15 C 0.4063(14) 0.5610(13) 0.8273(10) 0.042(4) Uani 1 1 d .
H15 H 0.3665 0.5012 0.8545 0.051 Uiso 1 1 calc R
C16 C 0.3599(13) 0.6366(12) 0.8202(10) 0.034(4) Uani 1 1 d .
C17 C 0.4192(14) 0.7214(13) 0.7841(11) 0.045(4) Uani 1 1 d .
H17 H 0.3907 0.7740 0.7850 0.054 Uiso 1 1 calc R
C18 C 0.5236(14) 0.7384(12) 0.7438(11) 0.040(4) Uani 1 1 d .
C19 C 0.2490(13) 0.6372(13) 0.8616(11) 0.041(4) Uani 1 1 d .
H19A H 0.2816 0.6712 0.9259 0.062 Uiso 1 1 calc R
H19B H 0.1904 0.5672 0.8620 0.062 Uiso 1 1 calc R
H19C H 0.2066 0.6735 0.8226 0.062 Uiso 1 1 calc R
C20 C 0.5697(13) 0.4942(12) 0.8035(11) 0.039(4) Uani 1 1 d .
H20 H 0.5842 0.4831 0.7403 0.047 Uiso 1 1 calc R
C21 C 0.4822(16) 0.3903(14) 0.8234(12) 0.048(4) Uani 1 1 d .
C22 C 0.5053(17) 0.3528(14) 0.9114(12) 0.056(5) Uani 1 1 d .
H22 H 0.5786 0.3876 0.9591 0.067 Uiso 1 1 calc R
C23 C 0.4113(19) 0.2595(16) 0.9231(14) 0.068(5) Uani 1 1 d .
H23 H 0.4199 0.2391 0.9845 0.082 Uiso 1 1 calc R
C24 C 0.3068(19) 0.1934(16) 0.8548(14) 0.067(5) Uani 1 1 d .
H24 H 0.2501 0.1301 0.8670 0.080 Uiso 1 1 calc R
C25 C 0.2950(19) 0.2308(16) 0.7670(14) 0.069(5) Uani 1 1 d .
H25 H 0.2269 0.1914 0.7170 0.083 Uiso 1 1 calc R
C26 C 0.3820(16) 0.3260(14) 0.7507(13) 0.058(5) Uani 1 1 d .
H26 H 0.3725 0.3467 0.6895 0.070 Uiso 1 1 calc R
C27 C 0.6935(14) 0.5328(13) 0.8700(12) 0.045(4) Uani 1 1 d .
C28 C 0.7205(17) 0.5926(14) 0.9552(13) 0.058(5) Uani 1 1 d .
H28 H 0.6572 0.6079 0.9716 0.069 Uiso 1 1 calc R
C29 C 0.8387(18) 0.6302(16) 1.0167(15) 0.071(6) Uani 1 1 d .
H29 H 0.8496 0.6625 1.0768 0.085 Uiso 1 1 calc R
C30 C 0.9415(19) 0.6219(17) 0.9926(17) 0.076(6) Uani 1 1 d .
H30 H 1.0233 0.6559 1.0303 0.091 Uiso 1 1 calc R
C31 C 0.9147(17) 0.5597(16) 0.9092(15) 0.065(5) Uani 1 1 d .
H31 H 0.9782 0.5437 0.8940 0.078 Uiso 1 1 calc R
C32 C 0.7963(16) 0.5206(14) 0.8476(13) 0.057(5) Uani 1 1 d .
H32 H 0.7846 0.4849 0.7890 0.069 Uiso 1 1 calc R
C33 C 0.5929(14) 0.8396(13) 0.7049(11) 0.044(4) Uani 1 1 d .
H33 H 0.6225 0.8206 0.6517 0.053 Uiso 1 1 calc R
C34 C 0.5056(16) 0.8908(14) 0.6617(13) 0.054(5) Uani 1 1 d .
C35 C 0.4318(17) 0.8569(15) 0.5693(14) 0.062(5) Uani 1 1 d .
H35 H 0.4402 0.8028 0.5379 0.074 Uiso 1 1 calc R
C36 C 0.3462(19) 0.8933(17) 0.5170(16) 0.073(6) Uani 1 1 d .
H36 H 0.2918 0.8611 0.4580 0.088 Uiso 1 1 calc R
C37 C 0.3512(19) 0.9828(18) 0.5627(17) 0.076(6) Uani 1 1 d .
H37 H 0.3080 1.0189 0.5288 0.092 Uiso 1 1 calc R
C38 C 0.4181(18) 1.0207(16) 0.6572(16) 0.070(6) Uani 1 1 d .
H38 H 0.4102 1.0754 0.6880 0.084 Uiso 1 1 calc R
C39 C 0.4975(18) 0.9759(16) 0.7056(15) 0.068(5) Uani 1 1 d .
H39 H 0.5452 1.0033 0.7675 0.082 Uiso 1 1 calc R
C40 C 0.7084(18) 0.9135(16) 0.7747(14) 0.066(5) Uani 1 1 d .
C41 C 0.7249(18) 0.9180(16) 0.8721(14) 0.065(5) Uani 1 1 d .
H41 H 0.6612 0.8727 0.8979 0.078 Uiso 1 1 calc R
C42 C 0.833(2) 0.9877(17) 0.9322(16) 0.084(7) Uani 1 1 d .
H42 H 0.8430 0.9892 0.9982 0.100 Uiso 1 1 calc R
C43 C 0.928(2) 1.0556(19) 0.8945(18) 0.090(7) Uani 1 1 d .
H43 H 1.0009 1.1045 0.9346 0.108 Uiso 1 1 calc R
C44 C 0.912(2) 1.0498(17) 0.7972(16) 0.079(6) Uani 1 1 d .
H44 H 0.9770 1.0935 0.7713 0.095 Uiso 1 1 calc R
C45 C 0.8031(18) 0.9810(16) 0.7371(15) 0.071(6) Uani 1 1 d .
H45 H 0.7930 0.9798 0.6711 0.085 Uiso 1 1 calc R

loop_
_atom_site_aniso_label
_atom_site_aniso_U_11
_atom_site_aniso_U_22
_atom_site_aniso_U_33
_atom_site_aniso_U_23
_atom_site_aniso_U_13
_atom_site_aniso_U_12
Ni1 0.0167(10) 0.0581(13) 0.0247(10) -0.0018(8) 0.0060(7) 0.0183(9)
Br1 0.0245(9) 0.0900(15) 0.0512(11) -0.0224(9) 0.0058(7) 0.0262(9)
Br2 0.0628(12) 0.0718(13) 0.0419(10) 0.0131(8) 0.0268(9) 0.0358(10)
N1 0.031(7) 0.059(9) 0.038(7) 0.010(6) 0.012(6) 0.024(6)
N2 0.020(7) 0.067(10) 0.041(7) 0.005(6) 0.011(6) 0.024(7)
O1 0.022(6) 0.063(8) 0.041(6) 0.002(5) 0.013(5) 0.019(5)
C1 0.031(9) 0.067(12) 0.042(9) 0.006(8) 0.014(8) 0.021(8)
C2 0.027(8) 0.060(11) 0.040(9) 0.002(7) 0.015(7) 0.025(8)
C3 0.025(9) 0.069(12) 0.047(10) 0.000(8) 0.012(7) 0.015(8)
C4 0.031(10) 0.078(14) 0.055(11) 0.000(9) 0.001(8) 0.011(9)
C5 0.033(10) 0.075(13) 0.056(11) 0.008(9) 0.006(8) 0.020(9)
C6 0.026(9) 0.069(12) 0.054(10) 0.013(9) 0.012(8) 0.019(8)
C7 0.022(8) 0.065(11) 0.048(9) 0.007(8) 0.021(7) 0.026(8)
C8 0.033(9) 0.083(14) 0.054(11) 0.006(9) 0.023(8) 0.021(9)
C9 0.047(11) 0.095(16) 0.065(13) 0.006(11) 0.018(10) 0.025(11)
C10 0.049(12) 0.088(15) 0.065(13) 0.002(10) 0.030(10) 0.021(11)
C11 0.045(11) 0.083(15) 0.078(14) 0.008(11) 0.014(11) 0.022(10)
C12 0.033(9) 0.082(14) 0.060(11) 0.000(10) 0.018(8) 0.022(9)
C13 0.031(8) 0.064(11) 0.038(9) 0.004(8) 0.022(7) 0.022(8)
C14 0.027(8) 0.060(11) 0.038(8) 0.011(7) 0.016(7) 0.026(8)
C15 0.031(8) 0.065(11) 0.036(8) 0.013(7) 0.018(7) 0.020(8)
C16 0.024(8) 0.060(11) 0.036(8) 0.011(7) 0.021(7) 0.028(8)
C17 0.035(9) 0.068(12) 0.041(9) 0.011(8) 0.020(8) 0.024(8)
C18 0.029(8) 0.063(11) 0.041(9) 0.007(8) 0.017(7) 0.026(8)
C19 0.022(8) 0.074(11) 0.045(9) 0.016(8) 0.023(7) 0.030(8)
C20 0.032(8) 0.064(11) 0.038(8) 0.014(7) 0.023(7) 0.029(8)
C21 0.045(10) 0.066(12) 0.041(9) 0.015(8) 0.018(8) 0.027(9)
C22 0.045(10) 0.075(13) 0.050(11) 0.015(9) 0.015(9) 0.023(10)
C23 0.063(13) 0.080(15) 0.057(12) 0.019(11) 0.018(11) 0.022(12)
C24 0.056(13) 0.079(15) 0.061(13) 0.010(11) 0.030(11) 0.016(11)
C25 0.058(13) 0.084(15) 0.058(12) 0.007(11) 0.019(10) 0.019(11)
C26 0.048(11) 0.075(14) 0.050(11) 0.013(9) 0.018(9) 0.019(10)
C27 0.033(9) 0.066(12) 0.047(10) 0.022(9) 0.016(8) 0.026(8)
C28 0.043(11) 0.072(13) 0.058(12) 0.017(10) 0.015(9) 0.021(9)
C29 0.056(13) 0.085(15) 0.063(13) 0.022(11) 0.015(11) 0.019(11)
C30 0.044(12) 0.083(16) 0.084(16) 0.020(13) 0.000(11) 0.015(11)
C31 0.041(11) 0.084(15) 0.075(14) 0.020(12) 0.024(10) 0.026(10)
C32 0.041(10) 0.076(13) 0.055(11) 0.015(9) 0.016(9) 0.022(9)
C33 0.036(9) 0.067(12) 0.043(9) 0.004(8) 0.019(8) 0.030(8)
C34 0.041(10) 0.073(13) 0.057(11) 0.010(9) 0.029(9) 0.024(9)
C35 0.052(11) 0.079(14) 0.058(12) 0.008(10) 0.016(10) 0.029(10)
C36 0.057(13) 0.089(17) 0.077(15) 0.012(12) 0.021(11) 0.031(12)
C37 0.057(13) 0.088(17) 0.079(15) 0.029(13) 0.019(12) 0.021(12)
C38 0.057(13) 0.074(15) 0.092(17) 0.011(12) 0.027(12) 0.034(11)
C39 0.049(12) 0.082(15) 0.071(13) 0.005(11) 0.013(10) 0.025(11)
C40 0.048(12) 0.080(15) 0.061(13) 0.005(10) 0.014(10) 0.016(10)
C41 0.052(12) 0.081(15) 0.055(12) 0.006(10) 0.015(10) 0.018(10)
C42 0.062(14) 0.095(18) 0.064(14) 0.004(12) 0.007(12) 0.004(12)
C43 0.064(15) 0.104(19) 0.079(16) -0.002(14) 0.007(13) 0.016(13)
C44 0.055(13) 0.095(17) 0.070(15) 0.001(12) 0.016(11) 0.013(12)
C45 0.052(12) 0.086(15) 0.065(13) 0.003(11) 0.020(11) 0.015(11)

loop_
_atom_type_symbol
_atom_type_description
_atom_type_scat_dispersion_real
_atom_type_scat_dispersion_imag
_atom_type_scat_source
C C 0.0033 0.0016 'International Tables Vol C Tables 4.2.6.8 and 6.1.1.4'
H H 0.0000 0.0000 'International Tables Vol C Tables 4.2.6.8 and 6.1.1.4'
N N 0.0061 0.0033 'International Tables Vol C Tables 4.2.6.8 and 6.1.1.4'
O O 0.0106 0.0060 'International Tables Vol C Tables 4.2.6.8 and 6.1.1.4'
Br Br -0.2901 2.4595 'International Tables Vol C Tables 4.2.6.8 and 6.1.1.4'
Ni Ni 0.3393 1.1124 'International Tables Vol C Tables 4.2.6.8 and 6.1.1.4'

loop_
_geom_angle_atom_site_label_1
_geom_angle_atom_site_label_2
_geom_angle_atom_site_label_3
_geom_angle
_geom_angle_site_symmetry_3
O1 Ni1 N1 84.9(4) .
O1 Ni1 Br2 96.3(3) .
N1 Ni1 Br2 96.5(4) .
O1 Ni1 Br1 158.4(3) .
N1 Ni1 Br1 94.1(3) .
Br2 Ni1 Br1 105.24(9) .
O1 Ni1 Br1 84.7(3) 2_666
N1 Ni1 Br1 152.0(4) 2_666
Br2 Ni1 Br1 110.52(9) 2_666
Br1 Ni1 Br1 86.24(7) 2_666
Ni1 Br1 Ni1 93.76(7) 2_666
C1 N1 C13 116.2(13) .
C1 N1 Ni1 122.0(10) .
C13 N1 Ni1 121.8(10) .
O1 N2 C2 117.3(11) .
O1 N2 C6 118.2(12) .
C2 N2 C6 123.9(14) .
N2 O1 Ni1 120.9(8) .
N1 C1 C2 126.7(15) .
N1 C1 H1 116.6 .
C2 C1 H1 116.6 .
N2 C2 C3 115.7(13) .
N2 C2 C1 124.2(14) .
C3 C2 C1 119.9(14) .
C4 C3 C2 124.6(16) .
C4 C3 H3 117.7 .
C2 C3 H3 117.7 .
C3 C4 C5 118.5(17) .
C3 C4 H4 120.8 .
C5 C4 H4 120.8 .
C6 C5 C4 118.2(15) .
C6 C5 H5 120.9 .
C4 C5 H5 120.9 .
C5 C6 N2 118.8(16) .
C5 C6 C7 120.3(15) .
N2 C6 C7 120.9(15) .
C6 C7 C12 122.2(15) .
C6 C7 C8 121.1(13) .
C12 C7 C8 116.3(15) .
C7 C8 C9 118.2(15) .
C7 C8 H8 120.9 .
C9 C8 H8 120.9 .
C10 C9 C8 120.6(19) .
C10 C9 H9 119.7 .
C8 C9 H9 119.7 .
C11 C10 C9 122.3(19) .
C11 C10 H10 118.8 .
C9 C10 H10 118.8 .
C10 C11 C12 117.1(18) .
C10 C11 H11 121.5 .
C12 C11 H11 121.5 .
C7 C12 C11 124.4(17) .
C7 C12 H12 117.8 .
C11 C12 H12 117.8 .
C18 C13 C14 121.5(13) .
C18 C13 N1 117.9(13) .
C14 C13 N1 120.0(14) .
C15 C14 C13 120.1(14) .
C15 C14 C20 122.5(13) .
C13 C14 C20 117.4(12) .
C14 C15 C16 119.9(14) .
C14 C15 H15 120.1 .
C16 C15 H15 120.1 .
C17 C16 C15 119.1(13) .
C17 C16 C19 114.8(13) .
C15 C16 C19 125.8(13) .
C16 C17 C18 124.4(15) .
C16 C17 H17 117.8 .
C18 C17 H17 117.8 .
C13 C18 C17 114.7(14) .
C13 C18 C33 121.8(12) .
C17 C18 C33 122.9(13) .
C16 C19 H19A 109.5 .
C16 C19 H19B 109.5 .
H19A C19 H19B 109.5 .
C16 C19 H19C 109.5 .
H19A C19 H19C 109.5 .
H19B C19 H19C 109.5 .
C27 C20 C21 112.6(13) .
C27 C20 C14 112.9(13) .
C21 C20 C14 112.9(12) .
C27 C20 H20 105.9 .
C21 C20 H20 105.9 .
C14 C20 H20 105.9 .
C26 C21 C22 118.5(16) .
C26 C21 C20 119.8(14) .
C22 C21 C20 121.4(16) .
C23 C22 C21 115.4(17) .
C23 C22 H22 122.3 .
C21 C22 H22 122.3 .
C24 C23 C22 128.1(18) .
C24 C23 H23 115.9 .
C22 C23 H23 115.9 .
C25 C24 C23 113.2(18) .
C25 C24 H24 123.4 .
C23 C24 H24 123.4 .
C24 C25 C26 122.1(19) .
C24 C25 H25 119.0 .
C26 C25 H25 119.0 .
C21 C26 C25 121.8(17) .
C21 C26 H26 119.1 .
C25 C26 H26 119.1 .
C28 C27 C32 115.2(16) .
C28 C27 C20 122.3(14) .
C32 C27 C20 122.1(16) .
C29 C28 C27 121.8(18) .
C29 C28 H28 119.1 .
C27 C28 H28 119.1 .
C28 C29 C30 123(2) .
C28 C29 H29 118.7 .
C30 C29 H29 118.7 .
C31 C30 C29 115.4(19) .
C31 C30 H30 122.3 .
C29 C30 H30 122.3 .
C30 C31 C32 121.7(19) .
C30 C31 H31 119.1 .
C32 C31 H31 119.1 .
C31 C32 C27 122.3(18) .
C31 C32 H32 118.8 .
C27 C32 H32 118.8 .
C40 C33 C34 112.0(15) .
C40 C33 C18 113.9(14) .
C34 C33 C18 112.5(12) .
C40 C33 H33 105.9 .
C34 C33 H33 105.9 .
C18 C33 H33 105.9 .
C35 C34 C39 115.0(17) .
C35 C34 C33 119.6(16) .
C39 C34 C33 125.3(17) .
C34 C35 C36 128(2) .
C34 C35 H35 115.8 .
C36 C35 H35 115.8 .
C37 C36 C35 113(2) .
C37 C36 H36 123.7 .
C35 C36 H36 123.7 .
C36 C37 C38 123(2) .
C36 C37 H37 118.6 .
C38 C37 H37 118.6 .
C37 C38 C39 120(2) .
C37 C38 H38 120.1 .
C39 C38 H38 120.1 .
C34 C39 C38 121(2) .
C34 C39 H39 119.7 .
C38 C39 H39 119.7 .
C41 C40 C45 118.9(19) .
C41 C40 C33 124.2(17) .
C45 C40 C33 116.9(17) .
C40 C41 C42 121.4(19) .
C40 C41 H41 119.3 .
C42 C41 H41 119.3 .
C41 C42 C43 120(2) .
C41 C42 H42 120.1 .
C43 C42 H42 120.1 .
C44 C43 C42 119(2) .
C44 C43 H43 120.6 .
C42 C43 H43 120.6 .
C45 C44 C43 121(2) .
C45 C44 H44 119.4 .
C43 C44 H44 119.4 .
C44 C45 C40 120(2) .
C44 C45 H45 120.1 .
C40 C45 H45 120.1 .

loop_
_geom_bond_atom_site_label_1
_geom_bond_atom_site_label_2
_geom_bond_distance
_geom_bond_site_symmetry_2
Ni1 O1 1.998(9) .
Ni1 N1 2.046(12) .
Ni1 Br2 2.405(3) .
Ni1 Br1 2.461(2) .
Ni1 Br1 2.488(2) 2_666
Br1 Ni1 2.488(2) 2_666
N1 C1 1.248(19) .
N1 C13 1.436(17) .
N2 O1 1.294(15) .
N2 C2 1.335(18) .
N2 C6 1.383(18) .
C1 C2 1.46(2) .
C1 H1 0.9300 .
C2 C3 1.42(2) .
C3 C4 1.29(2) .
C3 H3 0.9300 .
C4 C5 1.46(2) .
C4 H4 0.9300 .
C5 C6 1.38(2) .
C5 H5 0.9300 .
C6 C7 1.38(2) .
C7 C12 1.42(2) .
C7 C8 1.44(2) .
C8 C9 1.46(2) .
C8 H8 0.9300 .
C9 C10 1.38(3) .
C9 H9 0.9300 .
C10 C11 1.36(3) .
C10 H10 0.9300 .
C11 C12 1.44(3) .
C11 H11 0.9300 .
C12 H12 0.9300 .
C13 C18 1.37(2) .
C13 C14 1.38(2) .
C14 C15 1.359(19) .
C14 C20 1.54(2) .
C15 C16 1.38(2) .
C15 H15 0.9300 .
C16 C17 1.31(2) .
C16 C19 1.555(17) .
C17 C18 1.413(19) .
C17 H17 0.9300 .
C18 C33 1.53(2) .
C19 H19A 0.9600 .
C19 H19B 0.9600 .
C19 H19C 0.9600 .
C20 C27 1.46(2) .
C20 C21 1.50(2) .
C20 H20 0.9800 .
C21 C26 1.39(2) .
C21 C22 1.39(2) .
C22 C23 1.39(2) .
C22 H22 0.9300 .
C23 C24 1.38(3) .
C23 H23 0.9300 .
C24 C25 1.38(3) .
C24 H24 0.9300 .
C25 C26 1.40(2) .
C25 H25 0.9300 .
C26 H26 0.9300 .
C27 C28 1.38(2) .
C27 C32 1.39(2) .
C28 C29 1.38(2) .
C28 H28 0.9300 .
C29 C30 1.38(3) .
C29 H29 0.9300 .
C30 C31 1.38(3) .
C30 H30 0.9300 .
C31 C32 1.38(3) .
C31 H31 0.9300 .
C32 H32 0.9300 .
C33 C40 1.49(2) .
C33 C34 1.52(2) .
C33 H33 0.9800 .
C34 C35 1.38(2) .
C34 C39 1.39(3) .
C35 C36 1.40(3) .
C35 H35 0.9300 .
C36 C37 1.39(3) .
C36 H36 0.9300 .
C37 C38 1.39(3) .
C37 H37 0.9300 .
C38 C39 1.40(3) .
C38 H38 0.9300 .
C39 H39 0.9300 .
C40 C41 1.37(3) .
C40 C45 1.38(3) .
C41 C42 1.37(3) .
C41 H41 0.9300 .
C42 C43 1.38(3) .
C42 H42 0.9300 .
C43 C44 1.37(3) .
C43 H43 0.9300 .
C44 C45 1.37(3) .
C44 H44 0.9300 .
C45 H45 0.9300 .

loop_
_geom_torsion_atom_site_label_1
_geom_torsion_atom_site_label_2
_geom_torsion_atom_site_label_3
_geom_torsion_atom_site_label_4
_geom_torsion
_geom_torsion_site_symmetry_1
_geom_torsion_site_symmetry_4
O1 Ni1 Br1 Ni1 -65.5(8) . 2_666
N1 Ni1 Br1 Ni1 -151.9(4) . 2_666
Br2 Ni1 Br1 Ni1 110.25(9) . 2_666
Br1 Ni1 Br1 Ni1 0.0 2_666 2_666
O1 Ni1 N1 C1 24.3(13) . .
Br2 Ni1 N1 C1 -71.5(13) . .
Br1 Ni1 N1 C1 -177.4(12) . .
Br1 Ni1 N1 C1 92.9(14) 2_666 .
O1 Ni1 N1 C13 -157.1(11) . .
Br2 Ni1 N1 C13 107.1(11) . .
Br1 Ni1 N1 C13 1.2(11) . .
Br1 Ni1 N1 C13 -88.5(13) 2_666 .
C2 N2 O1 Ni1 54.4(15) . .
C6 N2 O1 Ni1 -134.1(11) . .
N1 Ni1 O1 N2 -52.7(10) . .
Br2 Ni1 O1 N2 43.2(9) . .
Br1 Ni1 O1 N2 -140.9(8) . .
Br1 Ni1 O1 N2 153.3(9) 2_666 .
C13 N1 C1 C2 -178.4(15) . .
Ni1 N1 C1 C2 0(2) . .
O1 N2 C2 C3 170.3(13) . .
C6 N2 C2 C3 -1(2) . .
O1 N2 C2 C1 -15(2) . .
C6 N2 C2 C1 174.4(15) . .
N1 C1 C2 N2 -14(3) . .
N1 C1 C2 C3 160.5(16) . .
N2 C2 C3 C4 -1(3) . .
C1 C2 C3 C4 -176.1(17) . .
C2 C3 C4 C5 -1(3) . .
C3 C4 C5 C6 4(3) . .
C4 C5 C6 N2 -5(3) . .
C4 C5 C6 C7 175.1(16) . .
O1 N2 C6 C5 -167.1(14) . .
C2 N2 C6 C5 4(2) . .
O1 N2 C6 C7 13(2) . .
C2 N2 C6 C7 -176.6(15) . .
C5 C6 C7 C12 41(3) . .
N2 C6 C7 C12 -138.8(17) . .
C5 C6 C7 C8 -132.1(18) . .
N2 C6 C7 C8 48(2) . .
C6 C7 C8 C9 168.2(17) . .
C12 C7 C8 C9 -5(2) . .
C7 C8 C9 C10 12(3) . .
C8 C9 C10 C11 -13(3) . .
C9 C10 C11 C12 6(3) . .
C6 C7 C12 C11 -173.9(17) . .
C8 C7 C12 C11 -1(3) . .
C10 C11 C12 C7 0(3) . .
C1 N1 C13 C18 88.7(18) . .
Ni1 N1 C13 C18 -90.0(16) . .
C1 N1 C13 C14 -99.4(18) . .
Ni1 N1 C13 C14 81.9(16) . .
C18 C13 C14 C15 -1(2) . .
N1 C13 C14 C15 -172.8(14) . .
C18 C13 C14 C20 -179.3(14) . .
N1 C13 C14 C20 9(2) . .
C13 C14 C15 C16 0(2) . .
C20 C14 C15 C16 177.7(15) . .
C14 C15 C16 C17 -2(2) . .
C14 C15 C16 C19 -174.7(15) . .
C15 C16 C17 C18 5(2) . .
C19 C16 C17 C18 179.1(15) . .
C14 C13 C18 C17 4(2) . .
N1 C13 C18 C17 176.1(14) . .
C14 C13 C18 C33 176.0(14) . .
N1 C13 C18 C33 -12(2) . .
C16 C17 C18 C13 -7(2) . .
C16 C17 C18 C33 -178.2(15) . .
C15 C14 C20 C27 -111.8(17) . .
C13 C14 C20 C27 66.2(18) . .
C15 C14 C20 C21 17(2) . .
C13 C14 C20 C21 -164.6(14) . .
C27 C20 C21 C26 -156.3(16) . .
C14 C20 C21 C26 74.3(19) . .
C27 C20 C21 C22 18(2) . .
C14 C20 C21 C22 -111.3(17) . .
C26 C21 C22 C23 -11(2) . .
C20 C21 C22 C23 174.8(15) . .
C21 C22 C23 C24 9(3) . .
C22 C23 C24 C25 -4(3) . .
C23 C24 C25 C26 0(3) . .
C22 C21 C26 C25 8(3) . .
C20 C21 C26 C25 -177.1(15) . .
C24 C25 C26 C21 -3(3) . .
C21 C20 C27 C28 -89.8(18) . .
C14 C20 C27 C28 40(2) . .
C21 C20 C27 C32 96.9(18) . .
C14 C20 C27 C32 -133.8(16) . .
C32 C27 C28 C29 -5(3) . .
C20 C27 C28 C29 -178.8(15) . .
C27 C28 C29 C30 8(3) . .
C28 C29 C30 C31 -10(3) . .
C29 C30 C31 C32 9(3) . .
C30 C31 C32 C27 -6(3) . .
C28 C27 C32 C31 4(3) . .
C20 C27 C32 C31 178.0(16) . .
C13 C18 C33 C40 -75(2) . .
C17 C18 C33 C40 96.1(18) . .
C13 C18 C33 C34 156.3(15) . .
C17 C18 C33 C34 -33(2) . .
C40 C33 C34 C35 149.0(17) . .
C18 C33 C34 C35 -81.1(19) . .
C40 C33 C34 C39 -27(2) . .
C18 C33 C34 C39 103.0(19) . .
C39 C34 C35 C36 -4(3) . .
C33 C34 C35 C36 -180.0(18) . .
C34 C35 C36 C37 8(3) . .
C35 C36 C37 C38 -10(3) . .
C36 C37 C38 C39 8(3) . .
C35 C34 C39 C38 1(3) . .
C33 C34 C39 C38 176.6(17) . .
C37 C38 C39 C34 -3(3) . .
C34 C33 C40 C41 101(2) . .
C18 C33 C40 C41 -28(3) . .
C34 C33 C40 C45 -79(2) . .
C18 C33 C40 C45 152.0(17) . .
C45 C40 C41 C42 0(3) . .
C33 C40 C41 C42 -180(2) . .
C40 C41 C42 C43 1(4) . .
C41 C42 C43 C44 -2(4) . .
C42 C43 C44 C45 3(4) . .
C43 C44 C45 C40 -2(4) . .
C41 C40 C45 C44 1(3) . .
C33 C40 C45 C44 -179.2(19) . .

loop_
_platon_squeeze_void_nr
_platon_squeeze_void_average_x
_platon_squeeze_void_average_y
_platon_squeeze_void_average_z
_platon_squeeze_void_volume
_platon_squeeze_void_count_electrons
1 0.000 0.000 0.500 360.3 60.6
2 0.500 1.000 1.000 117.9 23.8
